data_1547235
loop_
_publ_author_name
'Ogiwara, Yohei'
'Sato, Kazuya'
'Sakai, Norio'

_publ_section_title
;
 Palladium-Catalyzed Cyclization of Alkynoic Acids To Form Vinyl
 Dioxanones Bearing a Quaternary Allylic Carbon.
;
_journal_issue 19
_journal_name_full 'Organic letters'
_journal_page_first 5296
_journal_page_last 5299
_journal_paper_doi 10.1021/acs.orglett.7b02572
_journal_volume 19
_journal_year 2017
_chemical_formula_sum 'C15 H12 O3'
_chemical_formula_weight 240.25
_chemical_name_systematic
; 
 ? 
;
_space_group_IT_number 14
_symmetry_cell_setting monoclinic
_symmetry_space_group_name_Hall '-P 2ybc'
_symmetry_space_group_name_H-M 'P 1 21/c 1'
_atom_sites_solution_hydrogens geom
_atom_sites_solution_primary direct
_atom_sites_solution_secondary difmap
_audit_creation_method SHELXL-97
_cell_angle_alpha 90.00
_cell_angle_beta 93.7990(10)
_cell_angle_gamma 90.00
_cell_formula_units_Z 4
_cell_length_a 8.0887(6)
_cell_length_b 6.4489(5)
_cell_length_c 22.5011(17)
_cell_measurement_reflns_used 3740
_cell_measurement_temperature 103
_cell_measurement_theta_max 25.02
_cell_measurement_theta_min 2.52
_cell_volume 1171.15(15)
_computing_cell_refinement 'SMART (Bruker AXS)'
_computing_data_collection 'SMART (Bruker AXS)'
_computing_data_reduction 'SAINT (Bruker AXS)'
_computing_molecular_graphics 'XSHEL (Bruker AXS,2002)'
_computing_publication_material 'XCIF (Bruker AXS, 2001)'
_computing_structure_refinement 'SHELXL-97 (Sheldrick, 1997)'
_computing_structure_solution 'SHELXS-97 (Sheldrick, 1997)'
_diffrn_ambient_temperature 103
_diffrn_detector_area_resol_mean 8.333
_diffrn_measured_fraction_theta_full 0.998
_diffrn_measured_fraction_theta_max 0.998
_diffrn_measurement_device_type 'Bruker APEX CCD area detector'
_diffrn_measurement_method 'phi and omega scans'
_diffrn_radiation_monochromator graphite
_diffrn_radiation_source 'fine-focus sealed tube'
_diffrn_radiation_type MoK\a
_diffrn_radiation_wavelength 0.71073
_diffrn_reflns_av_R_equivalents 0.0444
_diffrn_reflns_av_sigmaI/netI 0.0336
_diffrn_reflns_limit_h_max 9
_diffrn_reflns_limit_h_min -8
_diffrn_reflns_limit_k_max 6
_diffrn_reflns_limit_k_min -7
_diffrn_reflns_limit_l_max 26
_diffrn_reflns_limit_l_min -26
_diffrn_reflns_number 5764
_diffrn_reflns_theta_full 25.05
_diffrn_reflns_theta_max 25.05
_diffrn_reflns_theta_min 1.81
_exptl_absorpt_coefficient_mu 0.095
_exptl_absorpt_correction_T_max 0.9859
_exptl_absorpt_correction_T_min 0.9631
_exptl_absorpt_correction_type empirical
_exptl_absorpt_process_details
;
SADABS Sheldrick 1996
;
_exptl_crystal_colour Colorless
_exptl_crystal_density_diffrn 1.363
_exptl_crystal_density_method 'not measured'
_exptl_crystal_description Block
_exptl_crystal_F_000 504
_exptl_crystal_size_max 0.40
_exptl_crystal_size_mid 0.28
_exptl_crystal_size_min 0.15
_refine_diff_density_max 0.318
_refine_diff_density_min -0.259
_refine_diff_density_rms 0.057
_refine_ls_extinction_method none
_refine_ls_goodness_of_fit_ref 1.086
_refine_ls_hydrogen_treatment constr
_refine_ls_matrix_type full
_refine_ls_number_parameters 164
_refine_ls_number_reflns 2065
_refine_ls_number_restraints 0
_refine_ls_restrained_S_all 1.086
_refine_ls_R_factor_all 0.0444
_refine_ls_R_factor_gt 0.0425
_refine_ls_shift/su_max 0.005
_refine_ls_shift/su_mean 0.001
_refine_ls_structure_factor_coef Fsqd
_refine_ls_weighting_details 'calc w=1/[\s^2^(Fo^2^)+(0.0564P)^2^+0.3839P] where P=(Fo^2^+2Fc^2^)/3'
_refine_ls_weighting_scheme calc
_refine_ls_wR_factor_gt 0.1119
_refine_ls_wR_factor_ref 0.1136
_reflns_number_gt 1931
_reflns_number_total 2065
_reflns_threshold_expression >2sigma(I)
_cod_data_source_file ol7b02572_si_001.cif
_cod_data_source_block 0246hma
_cod_depositor_comments
;
The following automatic conversions were performed:

'_symmetry_cell_setting' value 'Monoclinic' changed to 'monoclinic'
according to
/home/data/users/saulius/crontab/automatic-downloads/rss-feeds/ACS/lib/dictionaries/cif_core.dic
dictionary named 'cif_core.dic' version 2.4.2 from 2011-04-26.

Automatic conversion script
Id: cif_fix_values 4973 2017-02-22 13:04:09Z antanas 

 Adding full bibliography for 1547235.cif.
;
_cod_original_sg_symbol_H-M 'P21/c '
_cod_database_code 1547235

loop_
_symmetry_equiv_pos_as_xyz
'x, y, z'
'-x, y+1/2, -z+1/2'
'-x, -y, -z'
'x, -y-1/2, z-1/2'

loop_
_atom_site_label
_atom_site_type_symbol
_atom_site_fract_x
_atom_site_fract_y
_atom_site_fract_z
_atom_site_U_iso_or_equiv
_atom_site_adp_type
_atom_site_occupancy
_atom_site_symmetry_multiplicity
_atom_site_calc_flag
_atom_site_refinement_flags
O1 O 0.65696(12) 0.23466(17) 0.00413(4) 0.0280(3) Uani 1 1 d .
O2 O 0.86803(11) 0.08887(16) 0.05535(4) 0.0244(3) Uani 1 1 d .
O3 O 0.95719(11) 0.20197(16) 0.15219(4) 0.0223(3) Uani 1 1 d .
C16 C 0.75555(16) 0.2442(2) 0.04660(6) 0.0229(3) Uani 1 1 d .
C17 C 1.01004(17) 0.1232(2) 0.09736(6) 0.0236(3) Uani 1 1 d .
C18 C 1.21103(18) 0.4177(3) 0.09454(7) 0.0322(4) Uani 1 1 d .
H18A H 1.1970 0.4490 0.1352 0.039 Uiso 1 1 calc R
H18B H 1.2843 0.4983 0.0727 0.039 Uiso 1 1 calc R
C19 C 1.12977(17) 0.2642(3) 0.06882(7) 0.0276(4) Uani 1 1 d .
H19 H 1.1479 0.2390 0.0282 0.033 Uiso 1 1 calc R
C20 C 1.08240(18) -0.0880(2) 0.11041(7) 0.0278(4) Uani 1 1 d .
H20A H 1.1722 -0.0767 0.1417 0.042 Uiso 1 1 calc R
H20B H 1.1260 -0.1448 0.0742 0.042 Uiso 1 1 calc R
H20C H 0.9961 -0.1801 0.1239 0.042 Uiso 1 1 calc R
C21 C 0.85573(16) 0.3730(2) 0.14691(6) 0.0203(3) Uani 1 1 d .
C22 C 0.75811(16) 0.4049(2) 0.09301(6) 0.0209(3) Uani 1 1 d .
C23 C 0.65724(16) 0.5761(2) 0.08691(6) 0.0215(3) Uani 1 1 d .
H23 H 0.5937 0.5987 0.0505 0.026 Uiso 1 1 calc R
C24 C 0.84525(16) 0.5037(2) 0.19428(6) 0.0216(3) Uani 1 1 d .
H24 H 0.9081 0.4768 0.2306 0.026 Uiso 1 1 calc R
C25 C 0.74032(16) 0.6794(2) 0.18899(6) 0.0211(3) Uani 1 1 d .
C26 C 0.64685(15) 0.7183(2) 0.13400(6) 0.0210(3) Uani 1 1 d .
C27 C 0.54632(16) 0.8987(2) 0.12829(6) 0.0235(3) Uani 1 1 d .
H27 H 0.4842 0.9259 0.0918 0.028 Uiso 1 1 calc R
C28 C 0.72843(16) 0.8225(2) 0.23625(6) 0.0238(3) Uani 1 1 d .
H28 H 0.7895 0.7986 0.2731 0.029 Uiso 1 1 calc R
C29 C 0.63013(17) 0.9949(3) 0.22952(6) 0.0261(3) Uani 1 1 d .
H29 H 0.6235 1.0892 0.2617 0.031 Uiso 1 1 calc R
C30 C 0.53830(17) 1.0336(3) 0.17486(6) 0.0262(3) Uani 1 1 d .
H30 H 0.4708 1.1538 0.1706 0.031 Uiso 1 1 calc R

loop_
_atom_site_aniso_label
_atom_site_aniso_U_11
_atom_site_aniso_U_22
_atom_site_aniso_U_33
_atom_site_aniso_U_23
_atom_site_aniso_U_13
_atom_site_aniso_U_12
O1 0.0270(6) 0.0336(6) 0.0226(5) -0.0033(4) -0.0040(4) 0.0018(5)
O2 0.0216(5) 0.0263(6) 0.0249(5) -0.0033(4) -0.0011(4) 0.0009(4)
O3 0.0220(5) 0.0241(6) 0.0207(5) 0.0016(4) 0.0006(4) 0.0036(4)
C16 0.0205(7) 0.0265(8) 0.0219(7) 0.0020(6) 0.0035(5) -0.0012(6)
C17 0.0201(7) 0.0287(8) 0.0218(7) -0.0018(6) 0.0004(5) 0.0012(6)
C18 0.0275(8) 0.0346(9) 0.0343(8) 0.0071(7) 0.0010(6) 0.0002(7)
C19 0.0228(7) 0.0332(9) 0.0269(7) 0.0023(7) 0.0022(6) 0.0013(6)
C20 0.0240(7) 0.0280(9) 0.0314(8) -0.0012(7) 0.0016(6) 0.0030(6)
C21 0.0157(6) 0.0228(8) 0.0225(7) 0.0030(6) 0.0010(5) -0.0003(5)
C22 0.0176(6) 0.0254(8) 0.0197(7) 0.0007(6) 0.0021(5) -0.0029(6)
C23 0.0175(6) 0.0277(8) 0.0192(6) 0.0025(6) -0.0004(5) -0.0021(6)
C24 0.0184(6) 0.0276(8) 0.0188(6) 0.0025(6) -0.0004(5) -0.0016(6)
C25 0.0154(6) 0.0268(8) 0.0212(7) 0.0009(6) 0.0020(5) -0.0031(5)
C26 0.0147(6) 0.0264(8) 0.0221(7) 0.0016(6) 0.0025(5) -0.0025(5)
C27 0.0175(6) 0.0286(8) 0.0242(7) 0.0026(6) 0.0006(5) 0.0006(6)
C28 0.0191(7) 0.0318(8) 0.0205(7) -0.0006(6) 0.0013(5) -0.0033(6)
C29 0.0232(7) 0.0302(9) 0.0253(7) -0.0053(6) 0.0041(6) -0.0016(6)
C30 0.0203(7) 0.0274(8) 0.0310(8) -0.0013(6) 0.0031(6) 0.0027(6)

loop_
_atom_type_symbol
_atom_type_description
_atom_type_scat_dispersion_real
_atom_type_scat_dispersion_imag
_atom_type_scat_source
C C 0.0033 0.0016 'International Tables Vol C Tables 4.2.6.8 and 6.1.1.4'
H H 0.0000 0.0000 'International Tables Vol C Tables 4.2.6.8 and 6.1.1.4'
O O 0.0106 0.0060 'International Tables Vol C Tables 4.2.6.8 and 6.1.1.4'

loop_
_geom_angle_atom_site_label_1
_geom_angle_atom_site_label_2
_geom_angle_atom_site_label_3
_geom_angle
C16 O2 C17 118.28(11)
C21 O3 C17 114.98(10)
O1 C16 O2 118.60(13)
O1 C16 C22 125.22(13)
O2 C16 C22 116.04(11)
O3 C17 O2 110.32(10)
O3 C17 C19 113.14(13)
O2 C17 C19 108.53(11)
O3 C17 C20 106.78(11)
O2 C17 C20 105.61(12)
C19 C17 C20 112.20(12)
C19 C18 H18A 120.0
C19 C18 H18B 120.0
H18A C18 H18B 120.0
C18 C19 C17 126.19(14)
C18 C19 H19 116.9
C17 C19 H19 116.9
C17 C20 H20A 109.5
C17 C20 H20B 109.5
H20A C20 H20B 109.5
C17 C20 H20C 109.5
H20A C20 H20C 109.5
H20B C20 H20C 109.5
C24 C21 O3 119.67(12)
C24 C21 C22 121.21(13)
O3 C21 C22 119.06(12)
C23 C22 C21 119.70(13)
C23 C22 C16 120.99(12)
C21 C22 C16 119.08(13)
C22 C23 C26 120.85(12)
C22 C23 H23 119.6
C26 C23 H23 119.6
C21 C24 C25 119.73(12)
C21 C24 H24 120.1
C25 C24 H24 120.1
C24 C25 C28 121.91(12)
C24 C25 C26 119.57(13)
C28 C25 C26 118.50(13)
C23 C26 C27 121.86(12)
C23 C26 C25 118.84(13)
C27 C26 C25 119.30(13)
C30 C27 C26 120.51(13)
C30 C27 H27 119.7
C26 C27 H27 119.7
C29 C28 C25 120.92(13)
C29 C28 H28 119.5
C25 C28 H28 119.5
C28 C29 C30 120.42(14)
C28 C29 H29 119.8
C30 C29 H29 119.8
C27 C30 C29 120.34(14)
C27 C30 H30 119.8
C29 C30 H30 119.8

loop_
_geom_bond_atom_site_label_1
_geom_bond_atom_site_label_2
_geom_bond_distance
O1 C16 1.2051(17)
O2 C16 1.3588(17)
O2 C17 1.4554(16)
O3 C21 1.3752(17)
O3 C17 1.4258(17)
C16 C22 1.470(2)
C17 C19 1.503(2)
C17 C20 1.504(2)
C18 C19 1.302(2)
C18 H18A 0.9500
C18 H18B 0.9500
C19 H19 0.9500
C20 H20A 0.9800
C20 H20B 0.9800
C20 H20C 0.9800
C21 C24 1.366(2)
C21 C22 1.4178(18)
C22 C23 1.374(2)
C23 C26 1.408(2)
C23 H23 0.9500
C24 C25 1.416(2)
C24 H24 0.9500
C25 C28 1.416(2)
C25 C26 1.4289(19)
C26 C27 1.420(2)
C27 C30 1.367(2)
C27 H27 0.9500
C28 C29 1.369(2)
C28 H28 0.9500
C29 C30 1.416(2)
C29 H29 0.9500
C30 H30 0.9500

loop_
_geom_torsion_atom_site_label_1
_geom_torsion_atom_site_label_2
_geom_torsion_atom_site_label_3
_geom_torsion_atom_site_label_4
_geom_torsion
C17 O2 C16 O1 165.46(12)
C17 O2 C16 C22 -18.58(17)
C21 O3 C17 O2 -52.17(15)
C21 O3 C17 C19 69.63(14)
C21 O3 C17 C20 -166.46(11)
C16 O2 C17 O3 49.34(16)
C16 O2 C17 C19 -75.14(15)
C16 O2 C17 C20 164.37(11)
O3 C17 C19 C18 15.4(2)
O2 C17 C19 C18 138.15(15)
C20 C17 C19 C18 -105.53(18)
C17 O3 C21 C24 -156.76(12)
C17 O3 C21 C22 26.06(16)
C24 C21 C22 C23 3.4(2)
O3 C21 C22 C23 -179.44(11)
C24 C21 C22 C16 -171.15(12)
O3 C21 C22 C16 5.98(19)
O1 C16 C22 C23 -8.6(2)
O2 C16 C22 C23 175.77(12)
O1 C16 C22 C21 165.93(13)
O2 C16 C22 C21 -9.72(18)
C21 C22 C23 C26 -1.3(2)
C16 C22 C23 C26 173.16(12)
O3 C21 C24 C25 -179.75(11)
C22 C21 C24 C25 -2.6(2)
C21 C24 C25 C28 -178.29(12)
C21 C24 C25 C26 -0.2(2)
C22 C23 C26 C27 178.57(12)
C22 C23 C26 C25 -1.44(19)
C24 C25 C26 C23 2.21(19)
C28 C25 C26 C23 -179.62(12)
C24 C25 C26 C27 -177.80(12)
C28 C25 C26 C27 0.36(19)
C23 C26 C27 C30 179.76(13)
C25 C26 C27 C30 -0.2(2)
C24 C25 C28 C29 177.93(12)
C26 C25 C28 C29 -0.2(2)
C25 C28 C29 C30 -0.1(2)
C26 C27 C30 C29 -0.1(2)
C28 C29 C30 C27 0.3(2)
